data_7006301
loop_
_publ_author_name
'Vecchio, Vita M.'
'Benedetti, Michele'
'Migoni, Danilo'
'De Pascali, Sandra A.'
'Ciccarese, Antonella'
'Marsigliante, Santo'
'Capitelli, Francesco'
'Fanizzi, Francesco P.'

_publ_section_title
;
 Highly selective metal mediated ortho-alkylation of phenol. First
 platinum containing organometallic chromane analogues.
;
_journal_issue 48
_journal_name_full 'Dalton transactions (Cambridge, England : 2003)'
_journal_page_first 5720
_journal_page_last 5725
_journal_paper_doi 10.1039/b712248a
_journal_year 2007
_chemical_formula_moiety 'C20 H16 N2 O Pt'
_chemical_formula_sum 'C20 H16 N2 O Pt'
_chemical_formula_weight 495.44
_chemical_name_systematic ?
_space_group_IT_number 14
_symmetry_cell_setting monoclinic
_symmetry_space_group_name_Hall '-P 2ybc'
_symmetry_space_group_name_H-M 'P 1 21/c 1'
_atom_sites_solution_hydrogens geom
_atom_sites_solution_primary direct
_atom_sites_solution_secondary difmap
_audit_creation_method SHELXL-97
_cell_angle_alpha 90.00
_cell_angle_beta 102.473(6)
_cell_angle_gamma 90.00
_cell_formula_units_Z 4
_cell_length_a 7.5060(10)
_cell_length_b 20.254(2)
_cell_length_c 10.7330(10)
_cell_measurement_reflns_used 173
_cell_measurement_temperature 293(2)
_cell_measurement_theta_max 22.47
_cell_measurement_theta_min 3.87
_cell_volume 1593.2(3)
_computing_cell_refinement 'Denzo-SMN (Otwinowski & Minor, 1997)'
_computing_data_collection 'Kappa CCD server software (Nonius, 1997)'
_computing_data_reduction 'Denzo-SMN (Otwinowski & Minor, 1997)'
_computing_molecular_graphics 'DIAMOND 2.1e (1998-2001 Crystal Impact GbR)'
_computing_publication_material 'SHELXL-97 (Sheldrick, 1997)'
_computing_structure_refinement 'SHELXL-97 (Sheldrick, 1997)'
_computing_structure_solution 'SIR97 (Altomare et al., 1999)'
_diffrn_ambient_temperature 293(2)
_diffrn_measured_fraction_theta_full 0.946
_diffrn_measured_fraction_theta_max 0.946
_diffrn_measurement_device_type 'Nonius kappa CCD'
_diffrn_measurement_method 'phi and omega scans mode'
_diffrn_radiation_monochromator graphite
_diffrn_radiation_source 'fine-focus sealed tube'
_diffrn_radiation_type MoK\a
_diffrn_radiation_wavelength 0.71073
_diffrn_reflns_av_R_equivalents 0.0377
_diffrn_reflns_av_sigmaI/netI 0.0542
_diffrn_reflns_limit_h_max 9
_diffrn_reflns_limit_h_min -9
_diffrn_reflns_limit_k_max 24
_diffrn_reflns_limit_k_min -26
_diffrn_reflns_limit_l_max 12
_diffrn_reflns_limit_l_min -13
_diffrn_reflns_number 9761
_diffrn_reflns_theta_full 27.52
_diffrn_reflns_theta_max 27.52
_diffrn_reflns_theta_min 5.04
_exptl_absorpt_coefficient_mu 8.815
_exptl_absorpt_correction_T_max 0.8434
_exptl_absorpt_correction_T_min 0.5774
_exptl_absorpt_correction_type multi-scan
_exptl_absorpt_process_details
;
SADABS: Area-Detector Absorption Correction;
Siemens Industrial Automation, Inc.: Madison, WI, 1996.
;
_exptl_crystal_colour red
_exptl_crystal_density_diffrn 2.066
_exptl_crystal_density_method 'not measured'
_exptl_crystal_description prisma
_exptl_crystal_F_000 944
_exptl_crystal_size_max 0.07
_exptl_crystal_size_mid 0.03
_exptl_crystal_size_min 0.02
_refine_diff_density_max 2.287
_refine_diff_density_min -1.020
_refine_diff_density_rms 0.133
_refine_ls_extinction_method none
_refine_ls_goodness_of_fit_ref 1.122
_refine_ls_hydrogen_treatment mixed
_refine_ls_matrix_type full
_refine_ls_number_parameters 281
_refine_ls_number_reflns 3471
_refine_ls_number_restraints 0
_refine_ls_restrained_S_all 1.122
_refine_ls_R_factor_all 0.0800
_refine_ls_R_factor_gt 0.0484
_refine_ls_shift/su_max 0.000
_refine_ls_shift/su_mean 0.000
_refine_ls_structure_factor_coef Fsqd
_refine_ls_weighting_details 'calc w=1/[\s^2^(Fo^2^)+(0.0248P)^2^+5.1749P] where P=(Fo^2^+2Fc^2^)/3'
_refine_ls_weighting_scheme calc
_refine_ls_wR_factor_gt 0.0848
_refine_ls_wR_factor_ref 0.0934
_reflns_number_gt 2467
_reflns_number_total 3471
_reflns_threshold_expression >2sigma(I)
_cod_data_source_file b712248a.txt
_cod_data_source_block ben1
_cod_original_sg_symbol_H-M P21/c
_cod_database_code 7006301

loop_
_symmetry_equiv_pos_as_xyz
'x, y, z'
'-x, y+1/2, -z+1/2'
'-x, -y, -z'
'x, -y-1/2, z-1/2'

loop_
_atom_site_label
_atom_site_type_symbol
_atom_site_fract_x
_atom_site_fract_y
_atom_site_fract_z
_atom_site_U_iso_or_equiv
_atom_site_adp_type
_atom_site_occupancy
_atom_site_symmetry_multiplicity
_atom_site_calc_flag
_atom_site_refinement_flags
_atom_site_disorder_assembly
_atom_site_disorder_group
Pt1 Pt 0.89473(4) 0.096003(17) 0.66035(3) 0.04970(13) Uani 1 1 d . . .
O1 O 0.9964(8) 0.1880(3) 0.6916(6) 0.0637(17) Uani 1 1 d . . .
N1 N 0.7862(8) 0.0080(4) 0.6018(6) 0.0459(16) Uani 1 1 d . . .
N2 N 0.8519(8) 0.1099(3) 0.4611(6) 0.0464(17) Uani 1 1 d . . .
C1 C 0.7577(13) -0.0430(5) 0.6713(11) 0.058(2) Uani 1 1 d . . .
C2 C 0.6741(13) -0.1008(5) 0.6177(12) 0.063(3) Uani 1 1 d . . .
C3 C 0.6209(13) -0.1071(5) 0.4897(11) 0.062(3) Uani 1 1 d . . .
C4 C 0.6524(11) -0.0544(5) 0.4114(9) 0.052(2) Uani 1 1 d . . .
C5 C 0.7372(10) 0.0026(4) 0.4723(8) 0.046(2) Uani 1 1 d . . .
C6 C 0.7729(10) 0.0555(4) 0.3971(8) 0.0449(19) Uani 1 1 d . . .
C7 C 0.8946(11) 0.1606(5) 0.3955(10) 0.056(2) Uani 1 1 d . . .
C8 C 0.8600(14) 0.1607(6) 0.2636(11) 0.064(3) Uani 1 1 d . . .
C9 C 0.7772(13) 0.1073(6) 0.1975(11) 0.062(3) Uani 1 1 d . . .
C10 C 0.7286(11) 0.0525(5) 0.2633(9) 0.055(2) Uani 1 1 d . . .
C11 C 0.6022(13) -0.0565(6) 0.2751(11) 0.062(3) Uani 1 1 d . . .
C12 C 0.6397(12) -0.0056(6) 0.2059(10) 0.061(3) Uani 1 1 d . . .
C13 C 0.9385(14) 0.0766(6) 0.8512(9) 0.059(3) Uani 1 1 d . . .
C14 C 1.0204(15) 0.1334(7) 0.9370(10) 0.068(3) Uani 1 1 d . . .
C15 C 1.1817(12) 0.1653(5) 0.8987(8) 0.055(2) Uani 1 1 d . . .
C16 C 1.1566(12) 0.1940(4) 0.7766(8) 0.053(2) Uani 1 1 d . . .
C17 C 1.2994(14) 0.2260(5) 0.7422(11) 0.062(3) Uani 1 1 d . . .
C18 C 1.4659(15) 0.2319(5) 0.8234(12) 0.073(3) Uani 1 1 d . . .
C19 C 1.4953(15) 0.2061(6) 0.9415(11) 0.073(3) Uani 1 1 d . . .
C20 C 1.3514(14) 0.1726(6) 0.9779(10) 0.067(3) Uani 1 1 d . . .
H1 H 0.800(12) -0.039(5) 0.744(8) 0.06(3) Uiso 1 1 d . . .
H2 H 0.654(8) -0.130(4) 0.670(6) 0.025(18) Uiso 1 1 d . . .
H3 H 0.552(10) -0.150(4) 0.454(7) 0.05(2) Uiso 1 1 d . . .
H7 H 0.945(9) 0.202(4) 0.447(7) 0.05(2) Uiso 1 1 d . . .
H8 H 0.892(11) 0.193(5) 0.227(8) 0.05(3) Uiso 1 1 d . . .
H9 H 0.755(14) 0.103(5) 0.117(10) 0.08(4) Uiso 1 1 d . . .
H11 H 0.542(12) -0.089(5) 0.251(8) 0.05(3) Uiso 1 1 d . . .
H12 H 0.610(11) -0.005(4) 0.119(9) 0.06(3) Uiso 1 1 d . . .
H13A H 0.833(9) 0.066(4) 0.877(6) 0.028(18) Uiso 1 1 d . . .
H13B H 0.960(14) 0.031(6) 0.872(10) 0.09(4) Uiso 1 1 d . . .
H17A H 1.068(16) 0.112(6) 1.016(12) 0.11(4) Uiso 1 1 d . . .
H17B H 0.914(14) 0.166(6) 0.930(9) 0.09(4) Uiso 1 1 d . . .
H17 H 1.275(11) 0.235(4) 0.665(8) 0.05(3) Uiso 1 1 d . . .
H18 H 1.563(13) 0.258(5) 0.801(9) 0.08(3) Uiso 1 1 d . . .
H19 H 1.618(12) 0.215(5) 1.003(8) 0.07(3) Uiso 1 1 d . . .
H20 H 1.378(9) 0.162(4) 1.052(7) 0.03(2) Uiso 1 1 d . . .

loop_
_atom_site_aniso_label
_atom_site_aniso_U_11
_atom_site_aniso_U_22
_atom_site_aniso_U_33
_atom_site_aniso_U_23
_atom_site_aniso_U_13
_atom_site_aniso_U_12
Pt1 0.04410(19) 0.0486(2) 0.0572(2) 0.0005(2) 0.01255(13) 0.00423(17)
O1 0.057(4) 0.056(4) 0.071(4) 0.003(3) -0.003(3) -0.003(3)
N1 0.039(3) 0.050(4) 0.050(4) 0.004(4) 0.012(3) 0.005(3)
N2 0.041(4) 0.046(5) 0.052(4) 0.004(3) 0.010(3) 0.004(3)
C1 0.051(5) 0.061(7) 0.062(7) 0.011(6) 0.013(5) 0.009(5)
C2 0.061(6) 0.044(6) 0.092(8) 0.019(6) 0.031(5) 0.005(5)
C3 0.063(6) 0.044(6) 0.085(8) -0.002(5) 0.028(5) 0.005(4)
C4 0.044(4) 0.059(6) 0.056(6) 0.002(5) 0.020(4) 0.016(4)
C5 0.037(4) 0.044(5) 0.060(5) 0.002(4) 0.014(4) 0.008(3)
C6 0.037(4) 0.039(5) 0.058(5) 0.001(4) 0.010(3) 0.012(3)
C7 0.051(5) 0.050(6) 0.067(7) 0.006(5) 0.014(4) 0.000(4)
C8 0.060(6) 0.066(8) 0.068(7) 0.023(6) 0.023(5) 0.009(5)
C9 0.060(6) 0.070(8) 0.060(7) 0.007(6) 0.021(5) 0.012(5)
C10 0.043(5) 0.061(6) 0.062(6) -0.008(5) 0.013(4) 0.013(4)
C11 0.045(5) 0.053(7) 0.092(8) -0.011(6) 0.023(5) 0.003(5)
C12 0.053(5) 0.081(8) 0.051(6) -0.019(6) 0.012(4) 0.004(5)
C13 0.058(6) 0.066(7) 0.057(6) 0.010(5) 0.025(5) -0.007(5)
C14 0.067(6) 0.089(9) 0.051(6) 0.001(6) 0.019(5) -0.003(6)
C15 0.069(6) 0.048(6) 0.049(5) -0.006(4) 0.014(4) 0.004(4)
C16 0.070(6) 0.041(5) 0.052(5) -0.010(4) 0.018(4) 0.005(4)
C17 0.082(7) 0.052(6) 0.056(7) -0.001(5) 0.021(5) -0.003(5)
C18 0.068(7) 0.052(7) 0.099(9) -0.007(6) 0.017(6) -0.009(5)
C19 0.066(7) 0.065(7) 0.080(8) -0.008(6) -0.002(6) -0.005(5)
C20 0.083(8) 0.072(8) 0.045(6) -0.006(5) 0.011(5) 0.008(6)

loop_
_atom_type_symbol
_atom_type_description
_atom_type_scat_dispersion_real
_atom_type_scat_dispersion_imag
_atom_type_scat_source
Pt Pt -1.7033 8.3905 'International Tables Vol C Tables 4.2.6.8 and 6.1.1.4'
N N 0.0061 0.0033 'International Tables Vol C Tables 4.2.6.8 and 6.1.1.4'
C C 0.0033 0.0016 'International Tables Vol C Tables 4.2.6.8 and 6.1.1.4'
H H 0.0000 0.0000 'International Tables Vol C Tables 4.2.6.8 and 6.1.1.4'
O O 0.0106 0.0060 'International Tables Vol C Tables 4.2.6.8 and 6.1.1.4'

loop_
_geom_angle_atom_site_label_1
_geom_angle_atom_site_label_2
_geom_angle_atom_site_label_3
_geom_angle
_geom_angle_site_symmetry_1
_geom_angle_site_symmetry_3
_geom_angle_publ_flag
N1 Pt1 O1 171.5(3) . . ?
N1 Pt1 C13 96.3(4) . . ?
O1 Pt1 C13 92.1(4) . . ?
N1 Pt1 N2 80.7(3) . . ?
O1 Pt1 N2 90.8(3) . . ?
C13 Pt1 N2 176.5(4) . . ?
C16 O1 Pt1 116.5(5) . . ?
C1 N1 C5 118.2(8) . . ?
C1 N1 Pt1 128.7(7) . . ?
C5 N1 Pt1 113.2(6) . . ?
C7 N2 C6 119.2(8) . . ?
C7 N2 Pt1 129.9(6) . . ?
C6 N2 Pt1 110.9(5) . . ?
N1 C1 C2 122.6(10) . . ?
N1 C1 H1 114(8) . . ?
C2 C1 H1 124(8) . . ?
C3 C2 C1 120.4(10) . . ?
C3 C2 H2 123(5) . . ?
C1 C2 H2 116(5) . . ?
C2 C3 C4 119.0(10) . . ?
C2 C3 H3 118(4) . . ?
C4 C3 H3 123(4) . . ?
C5 C4 C3 117.4(9) . . ?
C5 C4 C11 119.4(9) . . ?
C3 C4 C11 123.2(10) . . ?
N1 C5 C6 118.8(8) . . ?
N1 C5 C4 122.3(8) . . ?
C6 C5 C4 118.9(8) . . ?
N2 C6 C5 116.3(7) . . ?
N2 C6 C10 122.1(8) . . ?
C5 C6 C10 121.6(8) . . ?
N2 C7 C8 122.1(10) . . ?
N2 C7 H7 117(4) . . ?
C8 C7 H7 121(4) . . ?
C9 C8 C7 119.6(11) . . ?
C9 C8 H8 122(6) . . ?
C7 C8 H8 119(6) . . ?
C8 C9 C10 120.1(10) . . ?
C8 C9 H9 125(7) . . ?
C10 C9 H9 115(7) . . ?
C6 C10 C9 116.8(9) . . ?
C6 C10 C12 117.6(9) . . ?
C9 C10 C12 125.6(10) . . ?
C12 C11 C4 120.4(11) . . ?
C12 C11 H11 128(7) . . ?
C4 C11 H11 111(6) . . ?
C11 C12 C10 122.1(10) . . ?
C11 C12 H12 123(6) . . ?
C10 C12 H12 115(6) . . ?
C14 C13 Pt1 114.8(8) . . ?
C14 C13 H13A 104(4) . . ?
Pt1 C13 H13A 113(4) . . ?
C14 C13 H13B 124(7) . . ?
Pt1 C13 H13B 114(7) . . ?
H13A C13 H13B 80(7) . . ?
C15 C14 C13 113.8(8) . . ?
C15 C14 H17A 106(7) . . ?
C13 C14 H17A 103(8) . . ?
C15 C14 H17B 111(6) . . ?
C13 C14 H17B 104(6) . . ?
H17A C14 H17B 120(9) . . ?
C20 C15 C16 116.7(9) . . ?
C20 C15 C14 124.7(9) . . ?
C16 C15 C14 118.5(8) . . ?
O1 C16 C17 119.7(9) . . ?
O1 C16 C15 120.8(8) . . ?
C17 C16 C15 119.4(9) . . ?
C18 C17 C16 122.1(11) . . ?
C18 C17 H17 127(6) . . ?
C16 C17 H17 111(6) . . ?
C19 C18 C17 120.6(11) . . ?
C19 C18 H18 118(6) . . ?
C17 C18 H18 122(6) . . ?
C18 C19 C20 118.2(10) . . ?
C18 C19 H19 119(5) . . ?
C20 C19 H19 123(5) . . ?
C15 C20 C19 123.1(10) . . ?
C15 C20 H20 125(5) . . ?
C19 C20 H20 111(5) . . ?

loop_
_geom_bond_atom_site_label_1
_geom_bond_atom_site_label_2
_geom_bond_distance
_geom_bond_site_symmetry_2
_geom_bond_publ_flag
Pt1 N1 2.003(7) . ?
Pt1 O1 2.013(6) . ?
Pt1 C13 2.041(10) . ?
Pt1 N2 2.111(7) . ?
O1 C16 1.349(10) . ?
N1 C1 1.318(11) . ?
N1 C5 1.364(10) . ?
N2 C7 1.324(11) . ?
N2 C6 1.365(10) . ?
C1 C2 1.393(14) . ?
C1 H1 0.78(8) . ?
C2 C3 1.351(14) . ?
C2 H2 0.85(7) . ?
C3 C4 1.409(13) . ?
C3 H3 1.04(8) . ?
C4 C5 1.409(12) . ?
C4 C11 1.431(13) . ?
C5 C6 1.402(11) . ?
C6 C10 1.403(11) . ?
C7 C8 1.383(14) . ?
C7 H7 1.03(8) . ?
C8 C9 1.367(15) . ?
C8 H8 0.82(9) . ?
C9 C10 1.406(14) . ?
C9 H9 0.85(11) . ?
C10 C12 1.425(13) . ?
C11 C12 1.336(14) . ?
C11 H11 0.81(9) . ?
C12 H12 0.92(9) . ?
C13 C14 1.517(15) . ?
C13 H13A 0.92(7) . ?
C13 H13B 0.95(12) . ?
C14 C15 1.506(13) . ?
C14 H17A 0.95(12) . ?
C14 H17B 1.03(11) . ?
C15 C20 1.378(13) . ?
C15 C16 1.409(12) . ?
C16 C17 1.370(13) . ?
C17 C18 1.366(14) . ?
C17 H17 0.83(8) . ?
C18 C19 1.344(15) . ?
C18 H18 0.97(10) . ?
C19 C20 1.401(15) . ?
C19 H19 1.02(9) . ?
C20 H20 0.80(7) . ?
